data_2300509
loop_
_publ_author_name
'Prasad, A. Aditya'
'Meenakshisundaram, S. P.'

_publ_section_title
;
 Hydrogen-bonded supramolecular architecture in nonlinear optical ammonium
 2,4-dinitrophenolate hydrate
;
_journal_coeditor_code VH5030SUP1
_journal_issue 3
_journal_name_full 'Journal of Applied Crystallography'
_journal_page_first
;
;
_journal_paper_doi 10.1107/S1600576715006445
_journal_volume 48
_journal_year 2015
_chemical_absolute_configuration syn
_chemical_formula_moiety 'C6 H3 N2 O5, H2 O, H4 N'
_chemical_formula_sum 'C6 H9 N3 O6'
_chemical_formula_weight 219.15
_space_group_crystal_system orthorhombic
_space_group_IT_number 33
_space_group_name_Hall 'P 2c -2n'
_space_group_name_H-M_alt 'P n a 21'
_symmetry_Int_Tables_number 33
_symmetry_space_group_name_Hall 'P 2c -2n'
_symmetry_space_group_name_H-M 'P n a 21'
_atom_sites_solution_primary iterative
_audit_creation_date 2014-07-06
_audit_creation_method
;
Olex2 1.2
(compiled 2014.06.27 svn.r2953 for OlexSys, GUI svn.r4855)
;
_audit_update_record
;
2015-05-21 # Formatted by IUCr publCIF system
;
_cell_angle_alpha 90
_cell_angle_beta 90
_cell_angle_gamma 90
_cell_formula_units_Z 4
_cell_length_a 9.0136(12)
_cell_length_b 21.500(3)
_cell_length_c 4.7005(6)
_cell_measurement_temperature 293
_cell_volume 910.9(2)
_computing_molecular_graphics 'Olex2 (Dolomanov et al., 2009)'
_computing_publication_material 'Olex2 (Dolomanov et al., 2009)'
_computing_structure_refinement 'olex2.refine (Bourhis et al., 2013)'
_computing_structure_solution 'olex2.solve (Bourhis et al., 2013)'
_diffrn_ambient_temperature 293
_diffrn_detector 'CCD area detector'
_diffrn_detector_area_resol_mean 8
_diffrn_detector_type 'Oxford Gemini MO detector'
_diffrn_measured_fraction_theta_full 0.9061
_diffrn_measured_fraction_theta_max 0.9047
_diffrn_measurement_device 'Oxford Diffraction, Yarnton, Oxford, UK'
_diffrn_measurement_device_type 'Oxford Gemini'
_diffrn_measurement_method 'omega rotation'
_diffrn_radiation_collimation '0.2 mm sinlge-pinhole'
_diffrn_radiation_monochromator Molybdenum
_diffrn_radiation_probe x-ray
_diffrn_radiation_type 'Mo K\a'
_diffrn_radiation_wavelength 0.71073
_diffrn_reflns_av_R_equivalents 0.0214
_diffrn_reflns_av_unetI/netI 0.0415
_diffrn_reflns_limit_h_max 11
_diffrn_reflns_limit_h_min -10
_diffrn_reflns_limit_k_max 26
_diffrn_reflns_limit_k_min -8
_diffrn_reflns_limit_l_max 5
_diffrn_reflns_limit_l_min -4
_diffrn_reflns_number 2420
_diffrn_reflns_theta_full 26.0000
_diffrn_reflns_theta_max 26.36
_diffrn_reflns_theta_min 2.95
_diffrn_source Molybdenum
_diffrn_source_type MO
_exptl_absorpt_coefficient_mu 0.144
_exptl_absorpt_correction_type none
_exptl_crystal_colour 'clear yellowish yellow'
_exptl_crystal_colour_lustre clear
_exptl_crystal_colour_modifier yellowish
_exptl_crystal_colour_primary yellow
_exptl_crystal_density_diffrn 1.5979
_exptl_crystal_description needle
_exptl_crystal_F_000 456.3395
_exptl_crystal_size_max 0.35
_exptl_crystal_size_mid 0.3
_exptl_crystal_size_min 0.3
_refine_diff_density_max 0.1865
_refine_diff_density_min -0.2148
_refine_diff_density_rms 0.0490
_refine_ls_abs_structure_details 'Flack, H. D. (1983). Acta Cryst. A39, 876-881.'
_refine_ls_abs_structure_Flack -2.1(6)
_refine_ls_d_res_high 0.8005
_refine_ls_d_res_low 6.9069
_refine_ls_goodness_of_fit_ref 1.0270
_refine_ls_hydrogen_treatment refall
_refine_ls_matrix_type full
_refine_ls_number_constraints 0
_refine_ls_number_parameters 171
_refine_ls_number_reflns 1681
_refine_ls_number_restraints 0
_refine_ls_restrained_S_all 1.0270
_refine_ls_R_factor_all 0.0500
_refine_ls_R_factor_gt 0.0392
_refine_ls_shift/su_max 0.0000
_refine_ls_shift/su_mean 0.0000
_refine_ls_structure_factor_coef Fsqd
_refine_ls_weighting_details 'w=1/[\s^2^(Fo^2^)+(0.0326P)^2^] where P=(Fo^2^+2Fc^2^)/3'
_refine_ls_weighting_scheme calc
_refine_ls_wR_factor_gt 0.0756
_refine_ls_wR_factor_ref 0.0833
_reflns_Friedel_coverage 0.785
_reflns_limit_h_max 11
_reflns_limit_h_min -11
_reflns_limit_k_max 26
_reflns_limit_k_min -26
_reflns_limit_l_max 5
_reflns_limit_l_min -4
_reflns_number_gt 1402
_reflns_number_total 1681
_reflns_threshold_expression I>=2u(I)
_cod_data_source_file vh5030sup1.cif
_cod_data_source_block I
_cod_database_code 2300509
_publcif_datablock.id {730695e2-6c47-4da2-a5b3-1bc6d1774dd5}

_olex2_refinement_description
;
;
_olex2_submission_special_instructions 'No special instructions were received'
_publcif_info_exptl_table_max_cols 4
_publcif_info_exptl_table_use_headnotes n

loop_
_space_group_symop_id
_space_group_symop_operation_xyz
1 x,y,z
2 -x,-y,z+1/2
3 -x+1/2,y+1/2,z+1/2
4 x+1/2,-y+1/2,z

loop_
_atom_site_label
_atom_site_type_symbol
_atom_site_fract_x
_atom_site_fract_y
_atom_site_fract_z
_atom_site_U_iso_or_equiv
_atom_site_adp_type
_atom_site_occupancy
O1 O -0.50318(18) -0.41603(8) -0.4692(4) 0.0405(4) Uani 1.000000
O6 O -0.0408(2) -0.52882(11) -0.5842(5) 0.0479(5) Uani 1.000000
N1 N -0.3503(3) -0.53313(12) -0.4783(5) 0.0399(5) Uani 1.000000
N2 N -0.2809(2) -0.38420(10) -0.8974(5) 0.0432(5) Uani 1.000000
N3 N -0.3802(3) -0.16993(11) -0.6925(5) 0.0543(6) Uani 1.000000
O2 O -0.3142(2) -0.43857(9) -0.8963(4) 0.0586(6) Uani 1.000000
O4 O -0.2946(3) -0.15656(9) -0.8823(5) 0.0796(7) Uani 1.000000
O3 O -0.1798(2) -0.36468(10) -1.0442(5) 0.0788(8) Uani 1.000000
C1 C -0.4709(2) -0.36009(11) -0.5251(5) 0.0332(5) Uani 1.000000
C2 C -0.3640(3) -0.34029(11) -0.7294(5) 0.0330(5) Uani 1.000000
C4 C -0.4096(3) -0.23405(12) -0.6343(5) 0.0395(6) Uani 1.000000
C3 C -0.3349(3) -0.27838(13) -0.7790(6) 0.0395(6) Uani 1.000000
O5 O -0.4414(4) -0.13043(10) -0.5515(5) 0.0972(10) Uani 1.000000
C5 C -0.5129(3) -0.24994(13) -0.4311(6) 0.0463(7) Uani 1.000000
C6 C -0.5413(3) -0.31081(13) -0.3795(5) 0.0434(7) Uani 1.000000
H5 H -0.561(3) -0.2185(12) -0.327(6) 0.049(8) Uiso 1.000000
H6 H -0.610(3) -0.3229(13) -0.256(6) 0.050(8) Uiso 1.000000
H6a H -0.024(4) -0.5152(16) -0.742(9) 0.075(14) Uiso 1.000000
H1a H -0.383(3) -0.4933(16) -0.478(7) 0.061(9) Uiso 1.000000
H3 H -0.268(3) -0.2679(12) -0.928(7) 0.050(8) Uiso 1.000000
H1b H -0.378(3) -0.5516(16) -0.317(8) 0.067(11) Uiso 1.000000
H6b H -0.006(4) -0.5639(18) -0.577(11) 0.119(17) Uiso 1.000000
H1c H -0.399(3) -0.5585(15) -0.627(7) 0.071(10) Uiso 1.000000
H1d H -0.253(3) -0.5284(14) -0.495(7) 0.065(10) Uiso 1.000000

loop_
_atom_site_aniso_label
_atom_site_aniso_U_11
_atom_site_aniso_U_22
_atom_site_aniso_U_33
_atom_site_aniso_U_12
_atom_site_aniso_U_13
_atom_site_aniso_U_23
O1 0.0487(9) 0.0307(9) 0.0421(10) -0.0033(8) 0.0086(7) 0.0044(8)
O6 0.0518(11) 0.0410(12) 0.0508(14) 0.0054(10) 0.0003(9) 0.0023(11)
N1 0.0447(14) 0.0294(12) 0.0457(15) -0.0029(11) -0.0020(12) 0.0045(12)
N2 0.0422(11) 0.0346(12) 0.0526(14) 0.0036(11) 0.0110(10) 0.0076(12)
N3 0.0723(16) 0.0307(14) 0.0600(17) -0.0010(13) 0.0034(13) 0.0028(13)
O2 0.0742(13) 0.0302(10) 0.0713(13) 0.0004(10) 0.0275(12) -0.0025(10)
O4 0.0962(16) 0.0360(12) 0.1067(17) -0.0056(12) 0.0379(16) 0.0150(13)
O3 0.0759(14) 0.0426(12) 0.118(2) 0.0088(11) 0.0624(14) 0.0157(13)
C1 0.0346(12) 0.0294(13) 0.0358(14) -0.0021(11) -0.0033(10) 0.0019(11)
C2 0.0342(12) 0.0287(13) 0.0362(13) 0.0027(11) 0.0032(10) 0.0022(11)
C4 0.0472(14) 0.0273(13) 0.0440(16) -0.0012(11) -0.0009(12) 0.0025(12)
C3 0.0395(14) 0.0336(14) 0.0455(16) 0.0004(12) 0.0048(12) 0.0058(12)
O5 0.168(3) 0.0326(12) 0.0914(19) 0.0035(15) 0.0511(19) -0.0091(14)
C5 0.0627(17) 0.0334(14) 0.0428(16) 0.0061(14) 0.0068(14) -0.0068(13)
C6 0.0489(15) 0.0390(15) 0.0424(16) -0.0013(13) 0.0136(13) -0.0017(13)

loop_
_atom_type_symbol
_atom_type_scat_dispersion_real
_atom_type_scat_dispersion_imag
_atom_type_scat_Cromer_Mann_a1
_atom_type_scat_Cromer_Mann_a2
_atom_type_scat_Cromer_Mann_a3
_atom_type_scat_Cromer_Mann_a4
_atom_type_scat_Cromer_Mann_b1
_atom_type_scat_Cromer_Mann_b2
_atom_type_scat_Cromer_Mann_b3
_atom_type_scat_Cromer_Mann_b4
_atom_type_scat_Cromer_Mann_c
_atom_type_scat_source
_atom_type_scat_dispersion_source
H 0.00000 0.00000 0.49300 0.32291 0.14019 0.04081 10.51090 26.12570 3.14236 57.79970 0.0030380000826 'International Tables Volume C Table 6.1.1.4 (pp. 500-502)' 'Henke, Gullikson and Davis, At. Data and Nucl. Data Tables, 1993, 54, 2'
C 0.00347 0.00161 2.31000 1.02000 1.58860 0.86500 20.84390 10.20750 0.56870 51.65120 0.215599998832 'International Tables Volume C Table 6.1.1.4 (pp. 500-502)' 'Henke, Gullikson and Davis, At. Data and Nucl. Data Tables, 1993, 54, 2'
O 0.01158 0.00611 3.04850 2.28680 1.54630 0.86700 13.27710 5.70110 0.32390 32.90890 0.250800013542 'International Tables Volume C Table 6.1.1.4 (pp. 500-502)' 'Henke, Gullikson and Davis, At. Data and Nucl. Data Tables, 1993, 54, 2'
N 0.00653 0.00323 12.21260 3.13220 2.01250 1.16630 0.00570 9.89330 28.99750 0.58260 -11.5290002823 'International Tables Volume C Table 6.1.1.4 (pp. 500-502)' 'Henke, Gullikson and Davis, At. Data and Nucl. Data Tables, 1993, 54, 2'

loop_
_geom_angle_atom_site_label_1
_geom_angle_atom_site_label_2
_geom_angle_atom_site_label_3
_geom_angle
H6b O6 H6a 108(4)
H1b N1 H1a 109(3)
H1c N1 H1a 112(3)
H1c N1 H1b 103(3)
H1d N1 H1a 102(3)
H1d N1 H1b 114(3)
H1d N1 H1c 116(3)
O3 N2 O2 121.5(2)
C2 N2 O2 120.2(2)
C2 N2 O3 118.3(2)
C4 N3 O4 119.1(2)
O5 N3 O4 121.7(2)
O5 N3 C4 119.1(2)
C2 C1 O1 125.4(2)
C6 C1 O1 120.6(2)
C6 C1 C2 114.0(2)
C1 C2 N2 121.7(2)
C3 C2 N2 116.2(2)
C3 C2 C1 122.1(2)
C3 C4 N3 119.4(2)
C5 C4 N3 119.8(2)
C5 C4 C3 120.8(2)
C4 C3 C2 120.1(2)
H3 C3 C2 118.3(17)
H3 C3 C4 121.3(16)
C6 C5 C4 119.4(3)
H5 C5 C4 119.7(16)
H5 C5 C6 120.9(16)
C5 C6 C1 123.6(3)
H6 C6 C1 114.3(18)
H6 C6 C5 122.0(18)

loop_
_geom_bond_atom_site_label_1
_geom_bond_atom_site_label_2
_geom_bond_distance
O1 C1 1.265(3)
O6 H6a 0.81(4)
O6 H6b 0.82(4)
N1 H1a 0.91(3)
N1 H1b 0.89(4)
N1 H1c 0.99(4)
N1 H1d 0.89(3)
N2 O2 1.207(3)
N2 O3 1.218(3)
N2 C2 1.441(3)
N3 O4 1.213(3)
N3 C4 1.430(3)
N3 O5 1.210(3)
C1 C2 1.425(3)
C1 C6 1.412(3)
C2 C3 1.376(3)
C4 C3 1.351(3)
C4 C5 1.377(3)
C3 H3 0.95(3)
C5 C6 1.355(4)
C5 H5 0.94(3)
C6 H6 0.89(3)

loop_
_publcif_info_datablock.id
_publcif_info_datablock.publ_exptl
_publcif_info_datablock.publ_geom
_publcif_info_datablock.structure
{b5b1ee1b-280d-4def-bc9c-2fcfaa874954} ? ? ?
{730695e2-6c47-4da2-a5b3-1bc6d1774dd5} y y y

loop_
_publcif_info_exptl_table_extra_item
sin_theta_over_lambda_max

_cod_database_fobs_code 2300509
